data_4119684
loop_
_publ_author_name
'Mika\"el Brasse'
'Juan C\'ampora'
'Jonathan A. Ellman'
'Robert G. Bergman'

_publ_section_title
;
 Mechanistic Study of the Oxidative Coupling of Styrene with
 2-Phenylpyridine Derivatives Catalyzed by Cationic Rhodium(III) via C-H
 Activation
;
_journal_name_full 'Journal of the American Chemical Society'
_journal_page_first 6427
_journal_page_last 6430
_journal_paper_doi 10.1021/ja401561q
_journal_volume 135
_journal_year 2013
_chemical_formula_sum 'C21 H22 Cl F N Rh'
_chemical_formula_weight 445.76
_chemical_name_common MB-V-8
_chemical_name_systematic
;
 complex5
;
_space_group.centring_type P

_space_group_IT_number 14
_space_group.IT_number 14

_symmetry_cell_setting monoclinic
_symmetry_space_group_name_Hall '-P 2yn'
_symmetry_space_group_name_H-M 'P 1 21/n 1'
_atom_sites_solution_hydrogens geom
_atom_sites_solution_primary direct
_atom_sites_solution_secondary difmap
_audit_creation_method SHELXL-97
_cell_angle_alpha 90.00
_cell_angle_beta 99.3560(10)
_cell_angle_gamma 90.00
_cell_formula_units_Z 4
_cell_length_a 7.4169(2)
_cell_length_b 14.7477(4)
_cell_length_c 17.0880(4)
_cell_measurement_reflns_used 9897
_cell_measurement_temperature 100(2)
_cell_measurement_theta_max 25.34
_cell_measurement_theta_min 2.76
_cell_volume 1844.26(8)
_computing_cell_refinement 'Bruker SAINT'
_computing_data_collection 'Bruker APEX2'
_computing_data_reduction 'Bruker SAINT'
_computing_molecular_graphics ORTEP-32
_computing_publication_material WinGX
_computing_structure_refinement SHELXL-97
_computing_structure_solution SIR-2011
_diffrn_ambient_temperature 100(2)
_diffrn_detector_area_resol_mean 8.366
_diffrn_measured_fraction_theta_full 0.999
_diffrn_measured_fraction_theta_max 0.999
_diffrn_measurement_device_type 'Bruker APEX-II CCD'
_diffrn_measurement_method 'phi and omega scans'
_diffrn_radiation_monochromator 'QUAZAR multilayer mirrors'
_diffrn_radiation_source 'microfocus sealed tube'
_diffrn_radiation_type MoK\a
_diffrn_radiation_wavelength 0.71073
_diffrn_reflns_av_R_equivalents 0.0269
_diffrn_reflns_av_sigmaI/netI 0.0173
_diffrn_reflns_limit_h_max 8
_diffrn_reflns_limit_h_min -8
_diffrn_reflns_limit_k_max 17
_diffrn_reflns_limit_k_min -17
_diffrn_reflns_limit_l_max 20
_diffrn_reflns_limit_l_min -20
_diffrn_reflns_number 20149
_diffrn_reflns_theta_full 25.00
_diffrn_reflns_theta_max 25.34
_diffrn_reflns_theta_min 1.83
_exptl_absorpt_coefficient_mu 1.083
_exptl_absorpt_correction_T_max 0.9580
_exptl_absorpt_correction_T_min 0.8994
_exptl_absorpt_correction_type multi-scan
_exptl_absorpt_process_details SADABS
_exptl_crystal_colour orange
_exptl_crystal_density_diffrn 1.605
_exptl_crystal_description plate
_exptl_crystal_F_000 904
_exptl_crystal_size_max 0.10
_exptl_crystal_size_mid 0.10
_exptl_crystal_size_min 0.04
_refine_diff_density_max 0.402
_refine_diff_density_min -0.286
_refine_diff_density_rms 0.078
_refine_ls_extinction_method none
_refine_ls_goodness_of_fit_ref 1.165
_refine_ls_hydrogen_treatment constr
_refine_ls_matrix_type full
_refine_ls_number_parameters 231
_refine_ls_number_reflns 3363
_refine_ls_number_restraints 0
_refine_ls_restrained_S_all 1.165
_refine_ls_R_factor_all 0.0202
_refine_ls_R_factor_gt 0.0183
_refine_ls_shift/su_max 0.000
_refine_ls_shift/su_mean 0.000
_refine_ls_structure_factor_coef Fsqd
_refine_ls_weighting_details 'calc w=1/[\s^2^(Fo^2^)+(0.0202P)^2^+2.2025P] where P=(Fo^2^+2Fc^2^)/3'
_refine_ls_weighting_scheme calc
_refine_ls_wR_factor_gt 0.0456
_refine_ls_wR_factor_ref 0.0556
_reflns_number_gt 3189
_reflns_number_total 3363
_reflns_threshold_expression >2sigma(I)
_cod_data_source_file ja401561q_si_001_1.cif
_cod_data_source_block complex5
_cod_depositor_comments
;
The following automatic conversions were performed:

'_space_group.centring_type' value 'primitive' was replaced with the
value 'P' as specified in the replacement file
'/home/antanas/src/cod-tools/trunk/data/replacement-values/replacement_values.lst'.

Automatic conversion script
Id: cif_fix_values 5642 2017-10-24 12:04:52Z antanas 
;
_cod_database_code 4119684

loop_
_symmetry_equiv_pos_as_xyz
'x, y, z'
'-x+1/2, y+1/2, -z+1/2'
'-x, -y, -z'
'x-1/2, -y-1/2, z-1/2'

loop_
_atom_site_label
_atom_site_type_symbol
_atom_site_fract_x
_atom_site_fract_y
_atom_site_fract_z
_atom_site_U_iso_or_equiv
_atom_site_adp_type
_atom_site_occupancy
_atom_site_symmetry_multiplicity
_atom_site_calc_flag
_atom_site_refinement_flags
C1 C 0.1302(3) 0.13795(16) 0.62831(14) 0.0188(5) Uani 1 1 d .
C2 C 0.0944(3) 0.07275(15) 0.68726(14) 0.0168(5) Uani 1 1 d .
C3 C 0.1563(3) 0.10997(15) 0.76416(14) 0.0173(5) Uani 1 1 d .
C4 C 0.2468(3) 0.19392(16) 0.75340(14) 0.0186(5) Uani 1 1 d .
C5 C 0.2238(3) 0.21091(15) 0.66871(15) 0.0197(5) Uani 1 1 d .
C6 C 0.0641(3) 0.13137(19) 0.54099(15) 0.0279(6) Uani 1 1 d .
H6A H -0.0625 0.1528 0.5291 0.042 Uiso 1 1 calc R
H6B H 0.0701 0.0681 0.5240 0.042 Uiso 1 1 calc R
H6C H 0.1414 0.1689 0.5126 0.042 Uiso 1 1 calc R
C7 C -0.0096(3) -0.01381(16) 0.66915(15) 0.0218(5) Uani 1 1 d .
H7A H 0.0021 -0.0511 0.7172 0.033 Uiso 1 1 calc R
H7B H 0.0399 -0.0469 0.6277 0.033 Uiso 1 1 calc R
H7C H -0.1388 0.0000 0.6508 0.033 Uiso 1 1 calc R
C8 C 0.1219(4) 0.07043(17) 0.84097(15) 0.0251(5) Uani 1 1 d .
H8A H -0.0008 0.0875 0.8500 0.038 Uiso 1 1 calc R
H8B H 0.2128 0.0937 0.8844 0.038 Uiso 1 1 calc R
H8C H 0.1310 0.0042 0.8389 0.038 Uiso 1 1 calc R
C9 C 0.3315(3) 0.25918(17) 0.81586(16) 0.0271(6) Uani 1 1 d .
H9A H 0.3282 0.2333 0.8684 0.041 Uiso 1 1 calc R
H9B H 0.2630 0.3163 0.8103 0.041 Uiso 1 1 calc R
H9C H 0.4585 0.2707 0.8097 0.041 Uiso 1 1 calc R
C10 C 0.2879(3) 0.29492(16) 0.63249(17) 0.0280(6) Uani 1 1 d .
H10A H 0.3035 0.2823 0.5777 0.042 Uiso 1 1 calc R
H10B H 0.4048 0.3143 0.6631 0.042 Uiso 1 1 calc R
H10C H 0.1972 0.3432 0.6329 0.042 Uiso 1 1 calc R
C11 C 0.5419(3) 0.02491(15) 0.79900(13) 0.0155(4) Uani 1 1 d .
C12 C 0.5955(3) 0.06241(16) 0.87391(14) 0.0203(5) Uani 1 1 d .
H12 H 0.5586 0.1221 0.8850 0.024 Uiso 1 1 calc R
C13 C 0.7023(3) 0.01261(18) 0.93176(14) 0.0238(5) Uani 1 1 d .
C14 C 0.7599(3) -0.07440(17) 0.92074(15) 0.0235(5) Uani 1 1 d .
H14 H 0.8314 -0.1070 0.9627 0.028 Uiso 1 1 calc R
C15 C 0.7101(3) -0.11277(16) 0.84657(14) 0.0182(5) Uani 1 1 d .
H15 H 0.7472 -0.1728 0.8368 0.022 Uiso 1 1 calc R
C16 C 0.6047(3) -0.06303(15) 0.78566(13) 0.0143(4) Uani 1 1 d .
C17 C 0.5605(3) -0.09593(15) 0.70401(13) 0.0139(4) Uani 1 1 d .
C18 C 0.6168(3) -0.17866(15) 0.67597(14) 0.0172(5) Uani 1 1 d .
H18 H 0.6854 -0.2202 0.7114 0.021 Uiso 1 1 calc R
C19 C 0.5720(3) -0.19946(16) 0.59639(14) 0.0196(5) Uani 1 1 d .
H19 H 0.6096 -0.2555 0.5768 0.023 Uiso 1 1 calc R
C20 C 0.4714(3) -0.13799(16) 0.54505(14) 0.0205(5) Uani 1 1 d .
H20 H 0.4401 -0.1508 0.4900 0.025 Uiso 1 1 calc R
C21 C 0.4185(3) -0.05789(16) 0.57643(13) 0.0170(5) Uani 1 1 d .
H21 H 0.3492 -0.0158 0.5417 0.020 Uiso 1 1 calc R
N1 N 0.4600(2) -0.03637(12) 0.65370(11) 0.0138(4) Uani 1 1 d .
F1 F 0.7564(2) 0.05239(11) 1.00354(9) 0.0386(4) Uani 1 1 d .
Cl1 Cl 0.66198(7) 0.15295(4) 0.67425(3) 0.01734(12) Uani 1 1 d .
Rh1 Rh 0.38804(2) 0.085484(11) 0.704726(10) 0.01231(7) Uani 1 1 d .

loop_
_atom_site_aniso_label
_atom_site_aniso_U_11
_atom_site_aniso_U_22
_atom_site_aniso_U_33
_atom_site_aniso_U_23
_atom_site_aniso_U_13
_atom_site_aniso_U_12
C1 0.0127(11) 0.0167(12) 0.0277(13) 0.0046(10) 0.0050(9) 0.0042(9)
C2 0.0104(10) 0.0133(11) 0.0276(12) 0.0020(9) 0.0053(9) 0.0022(8)
C3 0.0137(11) 0.0124(11) 0.0274(12) 0.0006(9) 0.0081(9) 0.0029(9)
C4 0.0141(11) 0.0123(11) 0.0308(13) -0.0009(10) 0.0076(9) 0.0040(9)
C5 0.0114(10) 0.0116(11) 0.0371(14) 0.0058(10) 0.0072(10) 0.0043(9)
C6 0.0216(12) 0.0323(15) 0.0287(14) 0.0077(11) 0.0009(10) 0.0032(11)
C7 0.0161(11) 0.0137(12) 0.0361(14) -0.0014(10) 0.0053(10) -0.0014(9)
C8 0.0266(13) 0.0234(13) 0.0284(14) 0.0011(11) 0.0136(11) 0.0021(10)
C9 0.0202(12) 0.0163(12) 0.0454(16) -0.0103(11) 0.0070(11) 0.0014(10)
C10 0.0242(13) 0.0141(12) 0.0476(16) 0.0094(11) 0.0117(11) 0.0021(10)
C11 0.0125(10) 0.0146(11) 0.0203(11) 0.0010(9) 0.0048(8) 0.0013(9)
C12 0.0244(12) 0.0160(12) 0.0211(12) -0.0034(9) 0.0056(10) 0.0031(10)
C13 0.0268(13) 0.0268(14) 0.0172(12) -0.0045(10) 0.0018(10) 0.0009(11)
C14 0.0242(13) 0.0248(13) 0.0203(12) 0.0039(10) 0.0002(10) 0.0051(10)
C15 0.0193(11) 0.0140(11) 0.0218(12) 0.0012(9) 0.0045(9) 0.0036(9)
C16 0.0123(10) 0.0127(11) 0.0189(11) 0.0015(9) 0.0053(9) -0.0006(8)
C17 0.0103(10) 0.0129(11) 0.0196(11) 0.0019(9) 0.0051(8) -0.0031(8)
C18 0.0153(11) 0.0121(11) 0.0247(12) 0.0010(9) 0.0050(9) 0.0005(9)
C19 0.0209(12) 0.0151(12) 0.0245(12) -0.0047(9) 0.0089(9) -0.0022(9)
C20 0.0214(12) 0.0217(13) 0.0191(12) -0.0035(10) 0.0056(9) -0.0029(10)
C21 0.0161(11) 0.0177(12) 0.0173(11) 0.0031(9) 0.0035(9) -0.0022(9)
N1 0.0120(9) 0.0111(9) 0.0189(9) 0.0018(7) 0.0040(7) -0.0016(7)
F1 0.0560(11) 0.0356(9) 0.0199(8) -0.0100(7) -0.0066(7) 0.0098(8)
Cl1 0.0134(3) 0.0129(3) 0.0263(3) -0.0002(2) 0.0050(2) -0.0021(2)
Rh1 0.01104(10) 0.00865(10) 0.01763(10) 0.00102(6) 0.00349(7) 0.00061(6)

loop_
_atom_type_symbol
_atom_type_description
_atom_type_scat_dispersion_real
_atom_type_scat_dispersion_imag
_atom_type_scat_source
C C 0.0033 0.0016 'International Tables Vol C Tables 4.2.6.8 and 6.1.1.4'
H H 0.0000 0.0000 'International Tables Vol C Tables 4.2.6.8 and 6.1.1.4'
N N 0.0061 0.0033 'International Tables Vol C Tables 4.2.6.8 and 6.1.1.4'
F F 0.0171 0.0103 'International Tables Vol C Tables 4.2.6.8 and 6.1.1.4'
Cl Cl 0.1484 0.1585 'International Tables Vol C Tables 4.2.6.8 and 6.1.1.4'
Rh Rh -1.1178 0.9187 'International Tables Vol C Tables 4.2.6.8 and 6.1.1.4'

loop_
_geom_angle_atom_site_label_1
_geom_angle_atom_site_label_2
_geom_angle_atom_site_label_3
_geom_angle
C5 C1 C2 107.4(2)
C5 C1 C6 126.7(2)
C2 C1 C6 125.7(2)
C5 C1 Rh1 71.02(13)
C2 C1 Rh1 66.80(12)
C6 C1 Rh1 131.37(16)
C3 C2 C1 108.5(2)
C3 C2 C7 126.5(2)
C1 C2 C7 124.7(2)
C3 C2 Rh1 70.95(12)
C1 C2 Rh1 75.12(13)
C7 C2 Rh1 125.25(15)
C2 C3 C4 107.5(2)
C2 C3 C8 125.6(2)
C4 C3 C8 126.8(2)
C2 C3 Rh1 70.43(12)
C4 C3 Rh1 70.10(12)
C8 C3 Rh1 127.49(17)
C3 C4 C5 107.2(2)
C3 C4 C9 127.9(2)
C5 C4 C9 124.6(2)
C3 C4 Rh1 71.07(13)
C5 C4 Rh1 74.26(13)
C9 C4 Rh1 125.41(16)
C1 C5 C4 109.1(2)
C1 C5 C10 126.7(2)
C4 C5 C10 124.2(2)
C1 C5 Rh1 72.85(13)
C4 C5 Rh1 67.27(12)
C10 C5 Rh1 126.92(16)
C1 C6 H6A 109.5
C1 C6 H6B 109.5
H6A C6 H6B 109.5
C1 C6 H6C 109.5
H6A C6 H6C 109.5
H6B C6 H6C 109.5
C2 C7 H7A 109.5
C2 C7 H7B 109.5
H7A C7 H7B 109.5
C2 C7 H7C 109.5
H7A C7 H7C 109.5
H7B C7 H7C 109.5
C3 C8 H8A 109.5
C3 C8 H8B 109.5
H8A C8 H8B 109.5
C3 C8 H8C 109.5
H8A C8 H8C 109.5
H8B C8 H8C 109.5
C4 C9 H9A 109.5
C4 C9 H9B 109.5
H9A C9 H9B 109.5
C4 C9 H9C 109.5
H9A C9 H9C 109.5
H9B C9 H9C 109.5
C5 C10 H10A 109.5
C5 C10 H10B 109.5
H10A C10 H10B 109.5
C5 C10 H10C 109.5
H10A C10 H10C 109.5
H10B C10 H10C 109.5
C12 C11 C16 117.5(2)
C12 C11 Rh1 126.61(17)
C16 C11 Rh1 115.85(16)
C13 C12 C11 119.6(2)
C13 C12 H12 120.2
C11 C12 H12 120.2
F1 C13 C12 118.0(2)
F1 C13 C14 118.3(2)
C12 C13 C14 123.8(2)
C13 C14 C15 117.7(2)
C13 C14 H14 121.1
C15 C14 H14 121.1
C14 C15 C16 120.0(2)
C14 C15 H15 120.0
C16 C15 H15 120.0
C15 C16 C11 121.4(2)
C15 C16 C17 123.1(2)
C11 C16 C17 115.50(19)
N1 C17 C18 120.6(2)
N1 C17 C16 113.75(19)
C18 C17 C16 125.6(2)
C19 C18 C17 119.6(2)
C19 C18 H18 120.2
C17 C18 H18 120.2
C18 C19 C20 119.7(2)
C18 C19 H19 120.2
C20 C19 H19 120.2
C21 C20 C19 118.0(2)
C21 C20 H20 121.0
C19 C20 H20 121.0
N1 C21 C20 123.3(2)
N1 C21 H21 118.3
C20 C21 H21 118.3
C21 N1 C17 118.81(19)
C21 N1 Rh1 125.15(15)
C17 N1 Rh1 116.02(14)
C11 Rh1 N1 78.73(8)
C11 Rh1 C4 105.50(9)
N1 Rh1 C4 165.33(8)
C11 Rh1 C2 119.82(9)
N1 Rh1 C2 100.77(8)
C4 Rh1 C2 64.81(9)
C11 Rh1 C3 95.06(9)
N1 Rh1 C3 127.70(8)
C4 Rh1 C3 38.83(9)
C2 Rh1 C3 38.62(9)
C11 Rh1 C5 142.40(9)
N1 Rh1 C5 138.86(8)
C4 Rh1 C5 38.47(9)
C2 Rh1 C5 62.83(8)
C3 Rh1 C5 63.53(8)
C11 Rh1 C1 157.19(8)
N1 Rh1 C1 107.44(8)
C4 Rh1 C1 63.35(9)
C2 Rh1 C1 38.09(8)
C3 Rh1 C1 63.50(9)
C5 Rh1 C1 36.13(9)
C11 Rh1 Cl1 88.17(6)
N1 Rh1 Cl1 89.04(5)
C4 Rh1 Cl1 105.00(6)
C2 Rh1 Cl1 151.54(6)
C3 Rh1 Cl1 143.08(6)
C5 Rh1 Cl1 92.28(6)
C1 Rh1 Cl1 113.49(6)

loop_
_geom_bond_atom_site_label_1
_geom_bond_atom_site_label_2
_geom_bond_distance
C1 C5 1.400(3)
C1 C2 1.448(3)
C1 C6 1.496(3)
C1 Rh1 2.269(2)
C2 C3 1.429(3)
C2 C7 1.497(3)
C2 Rh1 2.158(2)
C3 C4 1.435(3)
C3 C8 1.496(3)
C3 Rh1 2.164(2)
C4 C5 1.451(3)
C4 C9 1.497(3)
C4 Rh1 2.152(2)
C5 C10 1.497(3)
C5 Rh1 2.245(2)
C6 H6A 0.9800
C6 H6B 0.9800
C6 H6C 0.9800
C7 H7A 0.9800
C7 H7B 0.9800
C7 H7C 0.9800
C8 H8A 0.9800
C8 H8B 0.9800
C8 H8C 0.9800
C9 H9A 0.9800
C9 H9B 0.9800
C9 H9C 0.9800
C10 H10A 0.9800
C10 H10B 0.9800
C10 H10C 0.9800
C11 C12 1.392(3)
C11 C16 1.409(3)
C11 Rh1 2.024(2)
C12 C13 1.375(3)
C12 H12 0.9500
C13 F1 1.360(3)
C13 C14 1.375(4)
C14 C15 1.382(3)
C14 H14 0.9500
C15 C16 1.403(3)
C15 H15 0.9500
C16 C17 1.463(3)
C17 N1 1.363(3)
C17 C18 1.399(3)
C18 C19 1.381(3)
C18 H18 0.9500
C19 C20 1.391(3)
C19 H19 0.9500
C20 C21 1.380(3)
C20 H20 0.9500
C21 N1 1.344(3)
C21 H21 0.9500
N1 Rh1 2.1038(18)
Cl1 Rh1 2.3945(5)
